data_4021123
loop_
_publ_author_name
'Vladimir O. Smirnov'
'Sema L. Ioffe'
'Alexander A. Tishkov'
'Yulia A. Khomutova'
'Ivan D. Nesterov'
'Michael Yu. Antipin'
'William A. Smit'
'Vladimir A. Tartakovsky'

_publ_section_title
;
 New C-C Coupling Reaction of Cyclic Nitronates with Carbon
 Nucleophiles. Umpolung of the Conventional Reactivity of Nitronates
;
_journal_name_full 'Journal of Organic Chemistry'
_journal_page_first 8485
_journal_page_last 8488
_journal_paper_doi 10.1021/jo048944k
_journal_volume 69
_journal_year 2004
_chemical_formula_sum 'C22 H34 N2 O8 Si'
_chemical_formula_weight 482.60
_chemical_melting_point 385.15
_space_group_IT_number 2
_symmetry_cell_setting triclinic
_symmetry_space_group_name_Hall '-P 1'
_symmetry_space_group_name_H-M 'P -1'
_cell_angle_alpha 98.03(3)
_cell_angle_beta 100.88(3)
_cell_angle_gamma 99.88(3)
_cell_formula_units_Z 2
_cell_length_a 8.7330(17)
_cell_length_b 11.707(2)
_cell_length_c 13.866(3)
_cell_measurement_temperature 110(2)
_cell_volume 1349.6(5)
_diffrn_ambient_temperature 110(2)
_exptl_crystal_density_diffrn 1.188
_cod_depositor_comments
;
The following automatic conversions were performed:

'_chemical_melting_point' value '112 C' was changed to '385.15' - it
was converted from degrees Celsius(C) to Kelvins(K).

Automatic conversion script
Id: cif_fix_values 1646 2011-03-28 12:23:43Z adriana 
;
_cod_database_code 4021123

loop_
_symmetry_equiv_pos_as_xyz
'x, y, z'
'-x, -y, -z'

loop_
_atom_site_label
_atom_site_type_symbol
_atom_site_fract_x
_atom_site_fract_y
_atom_site_fract_z
_atom_site_U_iso_or_equiv
_atom_site_adp_type
_atom_site_occupancy
_atom_site_symmetry_multiplicity
_atom_site_calc_flag
_atom_site_refinement_flags
_atom_site_disorder_assembly
_atom_site_disorder_group
O1 O 0.13220(16) 0.83978(11) 0.27525(10) 0.0604(4) Uani 1 1 d . . .
Si2 Si 0.22324(7) 0.77761(5) 0.06121(4) 0.0596(2) Uani 1 1 d . . .
O2 O 0.31222(16) 0.84146(11) 0.17957(10) 0.0604(4) Uani 1 1 d . . .
N2 N 0.22442(18) 0.91755(13) 0.22380(12) 0.0536(4) Uani 1 1 d . . .
O3 O 0.35325(15) 1.15959(11) 0.43548(10) 0.0575(4) Uani 1 1 d . . .
C3 C 0.3415(2) 1.00269(15) 0.30390(14) 0.0516(5) Uani 1 1 d . . .
H3A H 0.3969 0.9613 0.3519 0.062 Uiso 1 1 calc R . .
N3 N 0.7837(3) 1.58630(18) 0.76381(16) 0.0821(6) Uani 1 1 d . . .
O4 O 0.19023(17) 1.28854(12) 0.42835(12) 0.0715(4) Uani 1 1 d . . .
C4 C 0.2410(2) 1.07768(16) 0.35358(14) 0.0529(5) Uani 1 1 d . . .
H4A H 0.1908 1.1217 0.3058 0.063 Uiso 1 1 calc R . .
C5 C 0.1145(2) 1.00460(18) 0.39317(15) 0.0611(5) Uani 1 1 d . . .
H5A H 0.0436 1.0535 0.4144 0.073 Uiso 1 1 calc R . .
H5B H 0.1646 0.9754 0.4507 0.073 Uiso 1 1 calc R . .
O5 O 0.68110(19) 1.09032(16) 0.39408(15) 0.0889(5) Uani 1 1 d . . .
O6 O 0.67075(17) 1.23767(14) 0.31055(14) 0.0829(5) Uani 1 1 d . . .
C6 C 0.0181(2) 0.90028(18) 0.31282(16) 0.0641(6) Uani 1 1 d . . .
C7 C 0.4600(2) 1.07660(18) 0.25833(15) 0.0614(5) Uani 1 1 d . . .
H7A H 0.4818 1.0269 0.2025 0.074 Uiso 1 1 calc R . .
H7B H 0.4116 1.1379 0.2324 0.074 Uiso 1 1 calc R . .
O7 O 0.9179(3) 1.56759(18) 0.78183(16) 0.1119(7) Uani 1 1 d . . .
C8 C 0.3122(2) 1.26124(16) 0.46507(15) 0.0526(5) Uani 1 1 d . . .
O8 O 0.7462(3) 1.67596(18) 0.80006(16) 0.1169(8) Uani 1 1 d . . .
C9 C -0.0759(3) 0.8093(2) 0.3584(2) 0.0970(9) Uani 1 1 d . . .
H9A H -0.0053 0.7866 0.4109 0.146 Uiso 1 1 calc R . .
H9B H -0.1262 0.7414 0.3081 0.146 Uiso 1 1 calc R . .
H9C H -0.1557 0.8423 0.3851 0.146 Uiso 1 1 calc R . .
C10 C -0.0913(3) 0.9375(2) 0.22950(18) 0.0810(7) Uani 1 1 d . . .
H10A H -0.1477 0.8692 0.1812 0.121 Uiso 1 1 calc R . .
H10B H -0.0292 0.9906 0.1980 0.121 Uiso 1 1 calc R . .
H10C H -0.1662 0.9762 0.2567 0.121 Uiso 1 1 calc R . .
C11 C 0.6139(2) 1.13271(18) 0.32960(17) 0.0601(5) Uani 1 1 d . . .
C12 C 0.4351(2) 1.33955(16) 0.54823(15) 0.0525(5) Uani 1 1 d . . .
C13 C 0.4012(3) 1.44449(17) 0.58850(17) 0.0642(6) Uani 1 1 d . . .
H13A H 0.3019 1.4618 0.5662 0.077 Uiso 1 1 calc R . .
C14 C 0.5134(3) 1.52371(18) 0.66144(17) 0.0670(6) Uani 1 1 d . . .
H14A H 0.4897 1.5932 0.6905 0.080 Uiso 1 1 calc R . .
C15 C 0.6607(3) 1.49817(17) 0.69031(15) 0.0619(5) Uani 1 1 d . . .
C16 C 0.6964(3) 1.3930(2) 0.65362(17) 0.0702(6) Uani 1 1 d . . .
H16A H 0.7956 1.3761 0.6768 0.084 Uiso 1 1 calc R . .
C17 C 0.5827(2) 1.31293(17) 0.58186(16) 0.0624(5) Uani 1 1 d . . .
H17A H 0.6047 1.2413 0.5561 0.075 Uiso 1 1 calc R . .
C18 C 0.0429(3) 0.6671(3) 0.0593(2) 0.1048(10) Uani 1 1 d . . .
H18A H -0.0359 0.7064 0.0809 0.157 Uiso 1 1 calc R . .
H18B H 0.0700 0.6138 0.1033 0.157 Uiso 1 1 calc R . .
H18C H 0.0009 0.6239 -0.0073 0.157 Uiso 1 1 calc R . .
C19 C 0.1645(4) 0.8889(3) -0.0122(2) 0.1087(10) Uani 1 1 d . . .
H19A H 0.0817 0.9205 0.0120 0.163 Uiso 1 1 calc R . .
H19B H 0.1263 0.8529 -0.0812 0.163 Uiso 1 1 calc R . .
H19C H 0.2549 0.9512 -0.0057 0.163 Uiso 1 1 calc R . .
C20 C 0.3843(3) 0.7100(2) 0.01932(17) 0.0751(7) Uani 1 1 d . . .
C21 C 0.8293(3) 1.2956(3) 0.3653(3) 0.1126(11) Uani 1 1 d . . .
H21A H 0.8579 1.3703 0.3453 0.169 Uiso 1 1 calc R . .
H21B H 0.9036 1.2473 0.3514 0.169 Uiso 1 1 calc R . .
H21C H 0.8315 1.3078 0.4355 0.169 Uiso 1 1 calc R . .
C22 C 0.4467(5) 0.6352(3) 0.0933(3) 0.1472(16) Uani 1 1 d . . .
H22A H 0.5294 0.6011 0.0713 0.221 Uiso 1 1 calc R . .
H22B H 0.3614 0.5736 0.0973 0.221 Uiso 1 1 calc R . .
H22C H 0.4887 0.6837 0.1578 0.221 Uiso 1 1 calc R . .
C23 C 0.3222(4) 0.6360(2) -0.0851(2) 0.0995(9) Uani 1 1 d . . .
H23A H 0.4057 0.6016 -0.1056 0.149 Uiso 1 1 calc R . .
H23B H 0.2873 0.6852 -0.1311 0.149 Uiso 1 1 calc R . .
H23C H 0.2344 0.5745 -0.0842 0.149 Uiso 1 1 calc R . .
C24 C 0.5223(4) 0.8085(3) 0.0140(3) 0.1272(13) Uani 1 1 d . . .
H24A H 0.6055 0.7742 -0.0071 0.191 Uiso 1 1 calc R . .
H24B H 0.5631 0.8570 0.0787 0.191 Uiso 1 1 calc R . .
H24C H 0.4844 0.8557 -0.0330 0.191 Uiso 1 1 calc R . .

loop_
_atom_site_aniso_label
_atom_site_aniso_U_11
_atom_site_aniso_U_22
_atom_site_aniso_U_33
_atom_site_aniso_U_23
_atom_site_aniso_U_13
_atom_site_aniso_U_12
O1 0.0704(8) 0.0480(7) 0.0620(9) 0.0065(6) 0.0193(7) 0.0073(6)
Si2 0.0715(4) 0.0519(3) 0.0531(4) 0.0023(3) 0.0114(3) 0.0145(3)
O2 0.0666(8) 0.0557(8) 0.0565(8) -0.0046(6) 0.0114(6) 0.0199(6)
N2 0.0578(9) 0.0478(8) 0.0543(10) 0.0020(7) 0.0148(7) 0.0116(7)
O3 0.0630(8) 0.0480(7) 0.0560(8) -0.0024(6) 0.0058(6) 0.0136(6)
C3 0.0586(11) 0.0484(10) 0.0462(10) 0.0043(8) 0.0090(8) 0.0125(8)
N3 0.0902(15) 0.0721(13) 0.0673(13) 0.0046(10) -0.0047(11) 0.0016(11)
O4 0.0589(9) 0.0585(8) 0.0884(11) -0.0014(8) 0.0030(8) 0.0146(7)
C4 0.0572(11) 0.0482(10) 0.0498(11) 0.0021(8) 0.0072(8) 0.0118(8)
C5 0.0682(12) 0.0597(11) 0.0547(12) 0.0028(9) 0.0188(10) 0.0110(10)
O5 0.0729(10) 0.0932(12) 0.0979(13) 0.0292(10) 0.0001(9) 0.0202(9)
O6 0.0586(9) 0.0746(10) 0.1081(13) 0.0245(9) 0.0049(8) 0.0016(7)
C6 0.0638(12) 0.0643(12) 0.0625(13) 0.0009(10) 0.0238(10) 0.0053(10)
C7 0.0657(12) 0.0623(12) 0.0535(12) 0.0057(9) 0.0146(10) 0.0075(10)
O7 0.0935(14) 0.1071(15) 0.1064(16) -0.0017(12) -0.0198(12) 0.0051(12)
C8 0.0556(11) 0.0454(10) 0.0578(12) 0.0079(9) 0.0170(9) 0.0091(8)
O8 0.1369(17) 0.0804(12) 0.1008(15) -0.0287(11) -0.0076(13) 0.0072(12)
C9 0.1053(19) 0.0816(17) 0.095(2) 0.0005(15) 0.0436(16) -0.0170(14)
C10 0.0610(13) 0.0992(18) 0.0746(16) -0.0046(13) 0.0072(11) 0.0187(12)
C11 0.0569(11) 0.0603(12) 0.0668(14) 0.0086(10) 0.0179(10) 0.0192(10)
C12 0.0581(11) 0.0472(10) 0.0529(11) 0.0080(8) 0.0162(9) 0.0090(8)
C13 0.0645(12) 0.0526(11) 0.0723(14) 0.0016(10) 0.0123(10) 0.0137(9)
C14 0.0790(14) 0.0511(11) 0.0674(14) -0.0018(10) 0.0164(11) 0.0129(10)
C15 0.0762(14) 0.0518(11) 0.0510(12) 0.0061(9) 0.0085(10) 0.0028(10)
C16 0.0691(13) 0.0708(14) 0.0649(14) 0.0068(11) 0.0007(11) 0.0182(11)
C17 0.0715(13) 0.0508(11) 0.0624(13) 0.0026(9) 0.0093(10) 0.0176(10)
C18 0.103(2) 0.0992(19) 0.089(2) -0.0253(16) 0.0255(16) -0.0149(16)
C19 0.150(3) 0.100(2) 0.0844(19) 0.0255(16) 0.0128(18) 0.056(2)
C20 0.0944(16) 0.0779(15) 0.0557(13) 0.0010(11) 0.0175(12) 0.0321(13)
C21 0.0628(15) 0.113(2) 0.139(3) 0.022(2) -0.0033(16) -0.0144(14)
C22 0.231(4) 0.168(3) 0.095(2) 0.040(2) 0.054(3) 0.150(3)
C23 0.124(2) 0.105(2) 0.0681(17) -0.0140(15) 0.0270(15) 0.0371(17)
C24 0.0863(19) 0.162(3) 0.123(3) -0.020(2) 0.0390(19) 0.014(2)

loop_
_geom_bond_atom_site_label_1
_geom_bond_atom_site_label_2
_geom_bond_distance
_geom_bond_site_symmetry_2
_geom_bond_publ_flag
O1 C6 1.449(2) . ?
O1 N2 1.461(2) . ?
Si2 O2 1.6829(15) . ?
Si2 C19 1.844(3) . ?
Si2 C18 1.852(3) . ?
Si2 C20 1.872(2) . ?
O2 N2 1.4201(19) . ?
N2 C3 1.478(2) . ?
O3 C8 1.333(2) . ?
O3 C4 1.457(2) . ?
C3 C7 1.520(3) . ?
C3 C4 1.529(3) . ?
N3 O7 1.215(3) . ?
N3 O8 1.222(3) . ?
N3 C15 1.473(3) . ?
O4 C8 1.206(2) . ?
C4 C5 1.513(3) . ?
C5 C6 1.534(3) . ?
O5 C11 1.190(3) . ?
O6 C11 1.326(3) . ?
O6 C21 1.446(3) . ?
C6 C9 1.513(3) . ?
C6 C10 1.518(3) . ?
C7 C11 1.493(3) . ?
C8 C12 1.490(3) . ?
C12 C13 1.380(3) . ?
C12 C17 1.388(3) . ?
C13 C14 1.377(3) . ?
C14 C15 1.370(3) . ?
C15 C16 1.374(3) . ?
C16 C17 1.379(3) . ?
C20 C22 1.523(4) . ?
C20 C23 1.527(3) . ?
C20 C24 1.539(4) . ?
